data_7110003
loop_
_publ_author_name
'Cristina Berdugo'
'Juan F. Miravet'
'Beatriu Escuder'

_publ_section_title
;
 Substrate selective catalytic molecular hydrogels: the role of the
 hydrophobic effect
;
_journal_name_full Chem.Commun.
_journal_page_first 10608
_journal_paper_doi 10.1039/c3cc45623d
_journal_volume 49
_journal_year 2013
_chemical_absolute_configuration ad
_chemical_formula_moiety 'C22 H44 N3 O2, Cl, 2(H2 O)'
_chemical_formula_sum 'C22 H48 Cl N3 O4'
_chemical_formula_weight 454.08
_chemical_name_systematic
;
 ? 
;
_space_group_crystal_system monoclinic
_space_group_IT_number 4
_space_group_name_Hall 'P 2yb'
_space_group_name_H-M_alt 'P 1 21 1'
_symmetry_space_group_name_Hall 'P 2yb'
_symmetry_space_group_name_H-M 'P 1 21 1'
_atom_sites_solution_hydrogens geom
_atom_sites_solution_primary direct
_atom_sites_solution_secondary difmap
_audit_creation_date 2013-09-05
_audit_creation_method
;
  Olex2 1.2-ac2
  (compiled 2012.03.27 svn.r2268, GUI svn.r4156)
;
_cell_angle_alpha 90.00
_cell_angle_beta 90.420(3)
_cell_angle_gamma 90.00
_cell_formula_units_Z 2
_cell_length_a 4.83104(13)
_cell_length_b 7.1526(2)
_cell_length_c 38.7650(12)
_cell_measurement_reflns_used 3427
_cell_measurement_temperature 200.00(10)
_cell_measurement_theta_max 71.8150
_cell_measurement_theta_min 4.5330
_cell_volume 1339.47(7)
_computing_cell_refinement
;
CrysAlisPro, Agilent Technologies,
Version 1.171.36.24 (release 03-12-2012 CrysAlis171 .NET)
(compiled Dec  3 2012,18:21:49)
;
_computing_data_collection
;
CrysAlisPro, Agilent Technologies,
Version 1.171.36.24 (release 03-12-2012 CrysAlis171 .NET)
(compiled Dec  3 2012,18:21:49)
;
_computing_data_reduction
;
CrysAlisPro, Agilent Technologies,
Version 1.171.36.24 (release 03-12-2012 CrysAlis171 .NET)
(compiled Dec  3 2012,18:21:49)
;
_computing_molecular_graphics
;
O. V. Dolomanov, L. J. Bourhis, R. J. Gildea, J. A. K. Howard and H. Puschmann,
OLEX2: a complete structure solution, refinement and analysis program.
J. Appl. Cryst. (2009). 42, 339-341.
;
_computing_publication_material
;
O. V. Dolomanov, L. J. Bourhis, R. J. Gildea, J. A. K. Howard and H. Puschmann,
OLEX2: a complete structure solution, refinement and analysis program.
J. Appl. Cryst. (2009). 42, 339-341.
;
_computing_structure_refinement
;
SHELXL, G.M. Sheldrick, Acta Cryst.
(2008). A64, 112-122
;
_computing_structure_solution
;
SHELXS, G.M. Sheldrick, Acta Cryst.
(2008). A64, 112-122
;
_diffrn_ambient_temperature 200.00(10)
_diffrn_detector_area_resol_mean 10.4051
_diffrn_measured_fraction_theta_full 0.9931
_diffrn_measured_fraction_theta_max 0.9931
_diffrn_measurement_details
;
  1 omega -120.00  -83.00   1.0000    9.0000
omega____ theta____ kappa____ phi______ frames
    -      -36.3687  -99.0000 -120.0000 37

  2 omega -118.00  -85.00   1.0000    9.0000
omega____ theta____ kappa____ phi______ frames
    -      -36.3687  -99.0000   90.0000 33

  3 omega   67.00  120.00   1.0000    9.0000
omega____ theta____ kappa____ phi______ frames
    -       36.3687  178.0000  120.0000 53

  4 omega  -33.00   -7.00   1.0000    9.0000
omega____ theta____ kappa____ phi______ frames
    -      -70.5000   30.0000 -120.0000 26

  5 omega  -41.00  -16.00   1.0000    9.0000
omega____ theta____ kappa____ phi______ frames
    -      -70.5000   37.0000    0.0000 25

  6 omega  117.00  169.00   1.0000    9.0000
omega____ theta____ kappa____ phi______ frames
    -      109.6222  111.0000 -180.0000 52

  7 omega   26.00   81.00   1.0000    9.0000
omega____ theta____ kappa____ phi______ frames
    -      109.6222  -94.0000  -30.0000 55

  8 omega   26.00   95.00   1.0000    9.0000
omega____ theta____ kappa____ phi______ frames
    -      109.6222  -45.0000  150.0000 69

  9 omega   59.00   85.00   1.0000    9.0000
omega____ theta____ kappa____ phi______ frames
    -      109.6222  -30.0000 -180.0000 26

 10 omega   43.00   98.00   1.0000    9.0000
omega____ theta____ kappa____ phi______ frames
    -      109.6222  -45.0000   60.0000 55

 11 omega -128.00    3.00   1.0000    9.0000
omega____ theta____ kappa____ phi______ frames
    -      -36.3687  -77.0000  -60.0000 131

 12 omega -121.00    0.00   1.0000    9.0000
omega____ theta____ kappa____ phi______ frames
    -      -36.3687  -57.0000  120.0000 121

 13 omega   20.00  178.00   1.0000    9.0000
omega____ theta____ kappa____ phi______ frames
    -      109.6222   15.0000 -120.0000 158

 14 omega   73.00  178.00   1.0000    9.0000
omega____ theta____ kappa____ phi______ frames
    -      109.6222   61.0000   90.0000 105

 15 omega   19.00   93.00   1.0000    9.0000
omega____ theta____ kappa____ phi______ frames
    -      109.6222  -94.0000  120.0000 74

 16 omega   20.00  178.00   1.0000    9.0000
omega____ theta____ kappa____ phi______ frames
    -      109.6222   15.0000   30.0000 158
;
_diffrn_measurement_device_type 'SuperNova, Dual, Cu at zero, Atlas'
_diffrn_measurement_method '\w scans'
_diffrn_orient_matrix_UB_11 -0.0323820000
_diffrn_orient_matrix_UB_12 0.0618048000
_diffrn_orient_matrix_UB_13 -0.0378990000
_diffrn_orient_matrix_UB_21 -0.1466031000
_diffrn_orient_matrix_UB_22 -0.1857596000
_diffrn_orient_matrix_UB_23 -0.0085106000
_diffrn_orient_matrix_UB_31 -0.2813490000
_diffrn_orient_matrix_UB_32 0.0896518000
_diffrn_orient_matrix_UB_33 0.0084582000
_diffrn_radiation_monochromator mirror
_diffrn_radiation_type 'Cu K\a'
_diffrn_radiation_wavelength 1.5418
_diffrn_reflns_av_R_equivalents 0.0434
_diffrn_reflns_av_unetI/netI 0.0552
_diffrn_reflns_limit_h_max 5
_diffrn_reflns_limit_h_min -5
_diffrn_reflns_limit_k_max 8
_diffrn_reflns_limit_k_min -8
_diffrn_reflns_limit_l_max 45
_diffrn_reflns_limit_l_min -45
_diffrn_reflns_number 7253
_diffrn_reflns_theta_full 65.49
_diffrn_reflns_theta_max 65.49
_diffrn_reflns_theta_min 4.56
_diffrn_source 'SuperNova (Cu) X-ray Source'
_exptl_absorpt_coefficient_mu 1.491
_exptl_absorpt_correction_T_max 1.00000
_exptl_absorpt_correction_T_min 0.64612
_exptl_absorpt_correction_type multi-scan
_exptl_absorpt_process_details
;
CrysAlisPro, Agilent Technologies,
Version 1.171.36.24 (release 03-12-2012 CrysAlis171 .NET)
(compiled Dec  3 2012,18:21:49)
Empirical absorption correction using spherical harmonics,
 implemented in SCALE3 ABSPACK scaling algorithm.
;
_exptl_crystal_colour colourless
_exptl_crystal_density_diffrn 1.126
_exptl_crystal_density_method 'not measured'
_exptl_crystal_description needle
_exptl_crystal_F_000 500
_exptl_crystal_size_max 0.533
_exptl_crystal_size_mid 0.044
_exptl_crystal_size_min 0.038
_refine_diff_density_max 0.310
_refine_diff_density_min -0.348
_refine_diff_density_rms 0.085
_refine_ls_abs_structure_details 'Flack H D (1983), Acta Cryst. A39, 876-881'
_refine_ls_abs_structure_Flack -0.02(2)
_refine_ls_extinction_method none
_refine_ls_goodness_of_fit_ref 1.085
_refine_ls_hydrogen_treatment mixed
_refine_ls_matrix_type full
_refine_ls_number_parameters 288
_refine_ls_number_reflns 4335
_refine_ls_number_restraints 1
_refine_ls_restrained_S_all 1.085
_refine_ls_R_factor_all 0.0596
_refine_ls_R_factor_gt 0.0495
_refine_ls_shift/su_max 0.000
_refine_ls_shift/su_mean 0.000
_refine_ls_structure_factor_coef Fsqd
_refine_ls_weighting_details 'calc w=1/[\s^2^(Fo^2^)+(0.1398P)^2^+0.0000P] where P=(Fo^2^+2Fc^2^)/3'
_refine_ls_weighting_scheme calc
_refine_ls_wR_factor_gt 0.1543
_refine_ls_wR_factor_ref 0.1916
_reflns_number_gt 3869
_reflns_number_total 4335
_reflns_threshold_expression >2sigma(I)
_cod_data_source_file c3cc45623d.txt
_cod_data_source_block str1509
_cod_database_code 7110003
_chemical_oxdiff_formula 'C22 H44 N3 O2 Cl'
_reflns_odcompleteness_completeness 99.31
_reflns_odcompleteness_iscentric 1
_reflns_odcompleteness_theta 66.97

loop_
_space_group_symop_id
_space_group_symop_operation_xyz
1 'x, y, z'
2 '-x, y+1/2, -z'

loop_
_atom_site_label
_atom_site_type_symbol
_atom_site_fract_x
_atom_site_fract_y
_atom_site_fract_z
_atom_site_U_iso_or_equiv
_atom_site_adp_type
_atom_site_occupancy
_atom_site_symmetry_multiplicity
_atom_site_calc_flag
_atom_site_refinement_flags
H1A H -0.577(10) 0.145(7) -0.3996(13) 0.043(13) Uiso 1 1 d .
H1B H -0.911(9) 0.172(6) -0.3943(12) 0.031(11) Uiso 1 1 d .
C4 C -0.7745(11) 0.3444(7) -0.43292(10) 0.0456(11) Uani 1 1 d .
H4A H -0.6434 0.2969 -0.4496 0.055 Uiso 1 1 calc R
H4B H -0.9603 0.3281 -0.4421 0.055 Uiso 1 1 calc R
C22 C -0.7281(15) -0.1099(8) -0.24771(13) 0.0665(16) Uani 1 1 d .
H22A H -0.6677 -0.0389 -0.2280 0.100 Uiso 1 1 calc R
H22B H -0.6555 -0.2346 -0.2462 0.100 Uiso 1 1 calc R
H22C H -0.9267 -0.1147 -0.2482 0.100 Uiso 1 1 calc R
C20 C -0.6240(10) -0.0172(7) -0.28057(10) 0.0431(9) Uani 1 1 d .
H20 H -0.4212 -0.0209 -0.2802 0.052 Uiso 1 1 calc R
C6 C -0.7142(7) 0.1876(5) -0.28164(8) 0.0239(7) Uani 1 1 d .
H6 H -0.9167 0.1932 -0.2808 0.029 Uiso 1 1 calc R
C21 C -0.7235(16) -0.1214(7) -0.31236(13) 0.0701(18) Uani 1 1 d .
H21A H -0.6855 -0.2524 -0.3097 0.105 Uiso 1 1 calc R
H21B H -0.6289 -0.0748 -0.3323 0.105 Uiso 1 1 calc R
H21C H -0.9192 -0.1031 -0.3152 0.105 Uiso 1 1 calc R
C11 C -0.8121(7) 0.3615(5) -0.09912(8) 0.0242(7) Uani 1 1 d .
H11A H -1.0116 0.3767 -0.0991 0.029 Uiso 1 1 calc R
H11B H -0.7731 0.2284 -0.0993 0.029 Uiso 1 1 calc R
C15 C -0.8095(7) 0.3617(5) 0.03262(8) 0.0225(7) Uani 1 1 d .
H15A H -1.0081 0.3816 0.0327 0.027 Uiso 1 1 calc R
H15B H -0.7772 0.2279 0.0328 0.027 Uiso 1 1 calc R
C3 C -0.7194(10) 0.5462(6) -0.42553(10) 0.0402(10) Uani 1 1 d .
H3A H -0.8406 0.6256 -0.4392 0.048 Uiso 1 1 calc R
H3B H -0.5287 0.5779 -0.4306 0.048 Uiso 1 1 calc R
C13 C -0.8124(7) 0.3622(5) -0.03331(8) 0.0220(7) Uani 1 1 d .
H13A H -1.0111 0.3817 -0.0333 0.026 Uiso 1 1 calc R
H13B H -0.7797 0.2284 -0.0334 0.026 Uiso 1 1 calc R
C14 C -0.6909(7) 0.4437(5) -0.00051(8) 0.0220(7) Uani 1 1 d .
H14A H -0.7224 0.5777 -0.0005 0.026 Uiso 1 1 calc R
H14B H -0.4923 0.4236 -0.0005 0.026 Uiso 1 1 calc R
C9 C -0.8006(7) 0.3566(5) -0.16497(9) 0.0257(7) Uani 1 1 d .
H9A H -0.7394 0.2275 -0.1654 0.031 Uiso 1 1 calc R
H9B H -1.0014 0.3568 -0.1651 0.031 Uiso 1 1 calc R
C17 C -0.8077(7) 0.3661(5) 0.09848(8) 0.0225(7) Uani 1 1 d .
H17A H -1.0063 0.3861 0.0983 0.027 Uiso 1 1 calc R
H17B H -0.7753 0.2323 0.0991 0.027 Uiso 1 1 calc R
C16 C -0.6862(7) 0.4454(5) 0.06532(8) 0.0224(7) Uani 1 1 d .
H16A H -0.7157 0.5796 0.0650 0.027 Uiso 1 1 calc R
H16B H -0.4880 0.4237 0.0654 0.027 Uiso 1 1 calc R
C7 C -0.5963(7) 0.2909(5) -0.25061(8) 0.0246(7) Uani 1 1 d .
C2 C -0.7777(9) 0.5690(6) -0.38713(10) 0.0353(9) Uani 1 1 d .
H2A H -0.6801 0.6760 -0.3776 0.042 Uiso 1 1 calc R
H2B H -0.9743 0.5830 -0.3829 0.042 Uiso 1 1 calc R
C18 C -0.6852(7) 0.4538(6) 0.13101(8) 0.0282(8) Uani 1 1 d .
H18A H -0.7149 0.5879 0.1303 0.034 Uiso 1 1 calc R
H18B H -0.4871 0.4319 0.1315 0.034 Uiso 1 1 calc R
C5 C -0.7989(7) 0.3271(5) -0.33829(8) 0.0211(7) Uani 1 1 d .
C1 C -0.6682(7) 0.3872(5) -0.37220(9) 0.0245(7) Uani 1 1 d .
H1 H -0.4666 0.3942 -0.3695 0.029 Uiso 1 1 calc R
C12 C -0.6941(7) 0.4457(5) -0.06625(8) 0.0226(7) Uani 1 1 d .
H12A H -0.7299 0.5792 -0.0664 0.027 Uiso 1 1 calc R
H12B H -0.4950 0.4283 -0.0661 0.027 Uiso 1 1 calc R
C8 C -0.6983(8) 0.4552(6) -0.19703(9) 0.0292(8) Uani 1 1 d .
H8A H -0.7694 0.5820 -0.1972 0.035 Uiso 1 1 calc R
H8B H -0.4979 0.4623 -0.1960 0.035 Uiso 1 1 calc R
C10 C -0.6974(7) 0.4480(5) -0.13197(8) 0.0239(7) Uani 1 1 d .
H10A H -0.7467 0.5795 -0.1325 0.029 Uiso 1 1 calc R
H10B H -0.4970 0.4400 -0.1312 0.029 Uiso 1 1 calc R
C19 C -0.8116(9) 0.3759(7) 0.16402(9) 0.0395(10) Uani 1 1 d .
H19A H -1.0094 0.3883 0.1629 0.059 Uiso 1 1 calc R
H19B H -0.7415 0.4442 0.1835 0.059 Uiso 1 1 calc R
H19C H -0.7635 0.2463 0.1664 0.059 Uiso 1 1 calc R
N3 N -0.7799(6) 0.3634(5) -0.22874(7) 0.0263(6) Uani 1 1 d .
H3 H -0.9532 0.3551 -0.2337 0.032 Uiso 1 1 calc R
N1 N -0.7428(6) 0.2434(4) -0.39911(7) 0.0247(7) Uani 1 1 d .
N2 N -0.6216(6) 0.2775(4) -0.31329(7) 0.0220(6) Uani 1 1 d .
H2 H -0.4480 0.2992 -0.3160 0.026 Uiso 1 1 calc R
O1 O -1.0514(5) 0.3225(5) -0.33548(6) 0.0358(6) Uani 1 1 d .
O2 O -0.3441(5) 0.3041(6) -0.24631(7) 0.0493(9) Uani 1 1 d .
Cl1 Cl -0.25020(17) -0.02510(14) -0.39816(2) 0.0365(3) Uani 1 1 d .
O4 O -1.2510(6) 0.4973(5) -0.49393(8) 0.0451(7) Uani 1 1 d G
H4C H -1.2531 0.6153 -0.4915 0.068 Uiso 1 1 d G
H4D H -1.3879 0.4640 -0.5064 0.068 Uiso 1 1 d G
O3 O -0.7545(6) 0.3780(5) -0.52231(8) 0.0435(7) Uani 1 1 d G
H3C H -0.9038 0.4104 -0.5124 0.065 Uiso 1 1 d G
H3D H -0.7678 0.3990 -0.5438 0.065 Uiso 1 1 d G

loop_
_atom_site_aniso_label
_atom_site_aniso_U_11
_atom_site_aniso_U_22
_atom_site_aniso_U_33
_atom_site_aniso_U_23
_atom_site_aniso_U_13
_atom_site_aniso_U_12
C4 0.070(3) 0.048(2) 0.0196(17) 0.0026(18) -0.0049(19) -0.007(2)
C22 0.116(5) 0.049(3) 0.035(2) 0.017(2) 0.006(3) -0.001(3)
C20 0.060(3) 0.043(2) 0.0264(18) 0.0052(19) 0.0061(17) 0.002(2)
C6 0.0163(16) 0.0417(18) 0.0138(14) 0.0004(14) 0.0062(12) -0.0046(14)
C21 0.135(6) 0.039(2) 0.037(2) -0.007(2) 0.004(3) -0.006(3)
C11 0.0238(17) 0.0276(17) 0.0211(16) 0.0014(13) 0.0019(13) -0.0016(14)
C15 0.0186(16) 0.0292(18) 0.0196(15) 0.0026(14) 0.0024(13) 0.0010(13)
C3 0.056(3) 0.039(2) 0.0259(18) 0.0045(16) 0.0025(18) -0.0013(19)
C13 0.0228(16) 0.0271(17) 0.0161(15) -0.0004(13) 0.0039(13) 0.0010(13)
C14 0.0192(16) 0.0260(17) 0.0207(16) 0.0039(13) 0.0035(13) -0.0012(13)
C9 0.0269(18) 0.0285(17) 0.0218(16) 0.0004(14) 0.0014(13) -0.0052(14)
C17 0.0204(16) 0.0274(17) 0.0197(16) 0.0000(13) 0.0026(13) -0.0005(14)
C16 0.0211(17) 0.0253(17) 0.0208(16) 0.0018(13) 0.0020(13) -0.0002(13)
C7 0.0138(16) 0.0429(19) 0.0170(15) 0.0003(13) 0.0048(12) -0.0013(14)
C2 0.048(2) 0.0303(19) 0.0281(18) 0.0000(16) 0.0093(17) 0.0012(17)
C18 0.0254(17) 0.038(2) 0.0213(16) -0.0018(15) 0.0006(13) 0.0010(15)
C5 0.0161(15) 0.0315(17) 0.0158(14) -0.0035(12) 0.0070(12) -0.0019(13)
C1 0.0178(16) 0.0346(18) 0.0211(16) -0.0011(14) 0.0051(13) -0.0043(14)
C12 0.0231(17) 0.0268(18) 0.0180(15) 0.0027(13) 0.0029(12) 0.0000(13)
C8 0.0288(18) 0.038(2) 0.0208(15) -0.0026(15) 0.0060(13) -0.0109(17)
C10 0.0251(17) 0.0267(17) 0.0199(16) 0.0025(13) 0.0032(12) -0.0024(14)
C19 0.043(2) 0.055(3) 0.0210(17) 0.0032(17) 0.0010(16) 0.005(2)
N3 0.0141(13) 0.0463(18) 0.0184(13) -0.0021(13) 0.0026(11) -0.0027(12)
N1 0.0240(16) 0.0296(16) 0.0205(14) 0.0004(11) 0.0080(12) 0.0003(12)
N2 0.0121(13) 0.0384(15) 0.0156(12) 0.0033(11) 0.0049(10) -0.0012(11)
O1 0.0149(12) 0.0667(18) 0.0258(12) 0.0078(12) 0.0047(10) -0.0012(12)
O2 0.0130(13) 0.097(3) 0.0377(15) -0.0175(16) 0.0001(11) -0.0024(15)
Cl1 0.0254(4) 0.0344(4) 0.0499(5) -0.0047(4) 0.0063(4) 0.0008(4)
O4 0.0376(15) 0.0479(17) 0.0497(16) -0.0044(14) 0.0001(13) -0.0010(14)
O3 0.0335(16) 0.0500(16) 0.0470(17) 0.0007(15) 0.0041(13) 0.0039(13)

loop_
_atom_type_symbol
_atom_type_description
_atom_type_scat_dispersion_real
_atom_type_scat_dispersion_imag
_atom_type_scat_source
C C 0.0181 0.0091 'International Tables Vol C Tables 4.2.6.8 and 6.1.1.4'
H H 0.0000 0.0000 'International Tables Vol C Tables 4.2.6.8 and 6.1.1.4'
N N 0.0311 0.0180 'International Tables Vol C Tables 4.2.6.8 and 6.1.1.4'
O O 0.0492 0.0322 'International Tables Vol C Tables 4.2.6.8 and 6.1.1.4'
Cl Cl 0.3639 0.7018 'International Tables Vol C Tables 4.2.6.8 and 6.1.1.4'

loop_
_geom_angle_atom_site_label_1
_geom_angle_atom_site_label_2
_geom_angle_atom_site_label_3
_geom_angle
H4A C4 H4B 108.7
C3 C4 H4A 110.5
C3 C4 H4B 110.5
C3 C4 N1 106.3(3)
N1 C4 H4A 110.5
N1 C4 H4B 110.5
H22A C22 H22B 109.5
H22A C22 H22C 109.5
H22B C22 H22C 109.5
C20 C22 H22A 109.5
C20 C22 H22B 109.5
C20 C22 H22C 109.5
C22 C20 H20 108.1
C22 C20 C6 110.1(4)
C6 C20 H20 108.1
C21 C20 C22 111.1(5)
C21 C20 H20 108.1
C21 C20 C6 111.2(4)
C20 C6 H6 108.8
C7 C6 C20 109.9(3)
C7 C6 H6 108.8
N2 C6 C20 110.9(3)
N2 C6 H6 108.8
N2 C6 C7 109.7(3)
C20 C21 H21A 109.5
C20 C21 H21B 109.5
C20 C21 H21C 109.5
H21A C21 H21B 109.5
H21A C21 H21C 109.5
H21B C21 H21C 109.5
H11A C11 H11B 107.7
C12 C11 H11A 108.8
C12 C11 H11B 108.8
C12 C11 C10 113.8(3)
C10 C11 H11A 108.8
C10 C11 H11B 108.8
H15A C15 H15B 107.7
C14 C15 H15A 108.8
C14 C15 H15B 108.8
C16 C15 H15A 108.8
C16 C15 H15B 108.8
C16 C15 C14 113.8(3)
C4 C3 H3A 110.8
C4 C3 H3B 110.8
C4 C3 C2 104.8(3)
H3A C3 H3B 108.9
C2 C3 H3A 110.8
C2 C3 H3B 110.8
H13A C13 H13B 107.6
C14 C13 H13A 108.7
C14 C13 H13B 108.7
C14 C13 C12 114.0(3)
C12 C13 H13A 108.7
C12 C13 H13B 108.7
C15 C14 H14A 108.7
C15 C14 H14B 108.7
C13 C14 C15 114.4(3)
C13 C14 H14A 108.7
C13 C14 H14B 108.7
H14A C14 H14B 107.6
H9A C9 H9B 107.8
C8 C9 H9A 109.1
C8 C9 H9B 109.1
C8 C9 C10 112.6(3)
C10 C9 H9A 109.1
C10 C9 H9B 109.1
H17A C17 H17B 107.7
C16 C17 H17A 108.9
C16 C17 H17B 108.9
C18 C17 H17A 108.9
C18 C17 H17B 108.9
C18 C17 C16 113.3(3)
C15 C16 C17 113.9(3)
C15 C16 H16A 108.8
C15 C16 H16B 108.8
C17 C16 H16A 108.8
C17 C16 H16B 108.8
H16A C16 H16B 107.7
N3 C7 C6 116.4(3)
O2 C7 C6 120.6(3)
O2 C7 N3 123.0(3)
C3 C2 H2A 111.3
C3 C2 H2B 111.3
H2A C2 H2B 109.2
C1 C2 C3 102.4(3)
C1 C2 H2A 111.3
C1 C2 H2B 111.3
C17 C18 H18A 109.0
C17 C18 H18B 109.0
C17 C18 C19 112.8(3)
H18A C18 H18B 107.8
C19 C18 H18A 109.0
C19 C18 H18B 109.0
N2 C5 C1 115.6(3)
O1 C5 C1 120.2(3)
O1 C5 N2 124.1(3)
C2 C1 C5 115.2(3)
C2 C1 H1 109.9
C5 C1 H1 109.9
N1 C1 C2 103.9(3)
N1 C1 C5 107.8(3)
N1 C1 H1 109.9
C11 C12 C13 114.0(3)
C11 C12 H12A 108.7
C11 C12 H12B 108.7
C13 C12 H12A 108.7
C13 C12 H12B 108.7
H12A C12 H12B 107.6
C9 C8 H8A 108.9
C9 C8 H8B 108.9
H8A C8 H8B 107.7
N3 C8 C9 113.4(3)
N3 C8 H8A 108.9
N3 C8 H8B 108.9
C11 C10 H10A 108.7
C11 C10 H10B 108.7
C9 C10 C11 114.2(3)
C9 C10 H10A 108.7
C9 C10 H10B 108.7
H10A C10 H10B 107.6
C18 C19 H19A 109.5
C18 C19 H19B 109.5
C18 C19 H19C 109.5
H19A C19 H19B 109.5
H19A C19 H19C 109.5
H19B C19 H19C 109.5
C7 N3 C8 122.5(3)
C7 N3 H3 118.7
C8 N3 H3 118.7
H1A N1 H1B 106(4)
C4 N1 H1A 112(3)
C4 N1 H1B 110(3)
C4 N1 C1 107.3(3)
C1 N1 H1A 107(3)
C1 N1 H1B 115(3)
C6 N2 H2 119.1
C5 N2 C6 121.9(3)
C5 N2 H2 119.1
H4C O4 H4D 109.4
H3C O3 H3D 109.6

loop_
_geom_bond_atom_site_label_1
_geom_bond_atom_site_label_2
_geom_bond_distance
C4 H4A 0.9700
C4 H4B 0.9700
C4 C3 1.495(7)
C4 N1 1.503(5)
C22 H22A 0.9600
C22 H22B 0.9600
C22 H22C 0.9600
C22 C20 1.525(6)
C20 H20 0.9800
C20 C6 1.529(6)
C20 C21 1.515(7)
C6 H6 0.9800
C6 C7 1.519(5)
C6 N2 1.458(4)
C21 H21A 0.9600
C21 H21B 0.9600
C21 H21C 0.9600
C11 H11A 0.9700
C11 H11B 0.9700
C11 C12 1.517(4)
C11 C10 1.524(5)
C15 H15A 0.9700
C15 H15B 0.9700
C15 C14 1.527(4)
C15 C16 1.519(4)
C3 H3A 0.9700
C3 H3B 0.9700
C3 C2 1.526(5)
C13 H13A 0.9700
C13 H13B 0.9700
C13 C14 1.514(4)
C13 C12 1.524(4)
C14 H14A 0.9700
C14 H14B 0.9700
C9 H9A 0.9700
C9 H9B 0.9700
C9 C8 1.515(5)
C9 C10 1.518(5)
C17 H17A 0.9700
C17 H17B 0.9700
C17 C16 1.526(4)
C17 C18 1.524(4)
C16 H16A 0.9700
C16 H16B 0.9700
C7 N3 1.336(5)
C7 O2 1.232(4)
C2 H2A 0.9700
C2 H2B 0.9700
C2 C1 1.517(5)
C18 H18A 0.9700
C18 H18B 0.9700
C18 C19 1.527(5)
C5 C1 1.524(4)
C5 N2 1.336(4)
C5 O1 1.226(4)
C1 H1 0.9800
C1 N1 1.507(4)
C12 H12A 0.9700
C12 H12B 0.9700
C8 H8A 0.9700
C8 H8B 0.9700
C8 N3 1.446(5)
C10 H10A 0.9700
C10 H10B 0.9700
C19 H19A 0.9600
C19 H19B 0.9600
C19 H19C 0.9600
N3 H3 0.8600
N1 H1A 1.07(5)
N1 H1B 0.98(5)
N2 H2 0.8600
O4 H4C 0.8501
O4 H4D 0.8493
O3 H3C 0.8506
O3 H3D 0.8496
